data_4337226
loop_
_publ_author_name
'Han, Jing'
'Nishihara, Sadafumi'
'Inoue, Katsuya'
'Kurmoo, Mohamedally'

_publ_section_title
;
 On the Nature of the Structural and Magnetic Phase Transitions in the
 Layered Perovskite-Like (CH3NH3)2[Fe(II)Cl4].
;
_journal_issue 4
_journal_name_full 'Inorganic chemistry'
_journal_page_first 2068
_journal_page_last 2075
_journal_paper_doi 10.1021/ic402535u
_journal_volume 53
_journal_year 2014
_chemical_formula_sum 'C H6 Cl2 Fe0.5 N'
_chemical_formula_weight 130.89
_chemical_name_systematic
; 
 ? 
;
_space_group_IT_number 56
_symmetry_space_group_name_Hall '-P 2ab 2ac'
_symmetry_space_group_name_H-M 'P c c n'
_atom_sites_solution_hydrogens geom
_atom_sites_solution_primary direct
_atom_sites_solution_secondary difmap
_audit_creation_method SHELXL-97
_cell_angle_alpha 90.00
_cell_angle_beta 90.00
_cell_angle_gamma 90.00
_cell_formula_units_Z 8
_cell_length_a 7.169(2)
_cell_length_b 7.169(2)
_cell_length_c 19.064(6)
_cell_measurement_temperature 105(2)
_cell_volume 979.8(5)
_computing_structure_refinement 'SHELXL-97 (Sheldrick, 1997)'
_computing_structure_solution 'SHELXS-97 (Sheldrick, 1990)'
_diffrn_ambient_temperature 105(2)
_diffrn_measured_fraction_theta_full 1.000
_diffrn_measured_fraction_theta_max 1.000
_diffrn_radiation_monochromator graphite
_diffrn_radiation_source 'fine-focus sealed tube'
_diffrn_radiation_type MoK\a
_diffrn_radiation_wavelength 0.71073
_diffrn_reflns_av_R_equivalents 0.0272
_diffrn_reflns_av_sigmaI/netI 0.0116
_diffrn_reflns_limit_h_max 9
_diffrn_reflns_limit_h_min -9
_diffrn_reflns_limit_k_max 9
_diffrn_reflns_limit_k_min -9
_diffrn_reflns_limit_l_max 24
_diffrn_reflns_limit_l_min -25
_diffrn_reflns_number 19446
_diffrn_reflns_theta_full 27.98
_diffrn_reflns_theta_max 27.98
_diffrn_reflns_theta_min 2.14
_exptl_absorpt_coefficient_mu 2.560
_exptl_absorpt_correction_T_max 0.3988
_exptl_absorpt_correction_T_min 0.1947
_exptl_crystal_density_diffrn 1.774
_exptl_crystal_density_method 'not measured'
_exptl_crystal_F_000 528
_exptl_crystal_size_max 0.95
_exptl_crystal_size_mid 0.46
_exptl_crystal_size_min 0.44
_refine_diff_density_max 0.749
_refine_diff_density_min -0.674
_refine_diff_density_rms 0.100
_refine_ls_extinction_method none
_refine_ls_goodness_of_fit_ref 1.458
_refine_ls_hydrogen_treatment mixed
_refine_ls_matrix_type full
_refine_ls_number_parameters 46
_refine_ls_number_reflns 1187
_refine_ls_number_restraints 0
_refine_ls_restrained_S_all 1.458
_refine_ls_R_factor_all 0.0283
_refine_ls_R_factor_gt 0.0275
_refine_ls_shift/su_max 0.000
_refine_ls_shift/su_mean 0.000
_refine_ls_structure_factor_coef Fsqd
_refine_ls_weighting_details 'calc w=1/[\s^2^(Fo^2^)+(0.0000P)^2^+2.3877P] where P=(Fo^2^+2Fc^2^)/3'
_refine_ls_weighting_scheme calc
_refine_ls_wR_factor_gt 0.0633
_refine_ls_wR_factor_ref 0.0642
_reflns_number_gt 1174
_reflns_number_total 1187
_reflns_threshold_expression >2sigma(I)
_cod_data_source_file C-105K-Pccn.cif
_cod_data_source_block C-105K-Pccn
_cod_original_cell_volume 979.9(5)
_cod_original_sg_symbol_H-M '? P ccn'
_cod_original_formula_sum 'C H6 Cl2 Fe0.50 N'
_cod_database_code 4337226

loop_
_symmetry_equiv_pos_as_xyz
'x, y, z'
'-x+1/2, -y+1/2, z'
'x+1/2, -y, -z+1/2'
'-x, y+1/2, -z+1/2'
'-x, -y, -z'
'x-1/2, y-1/2, -z'
'-x-1/2, y, z-1/2'
'x, -y-1/2, z-1/2'

loop_
_atom_site_label
_atom_site_type_symbol
_atom_site_fract_x
_atom_site_fract_y
_atom_site_fract_z
_atom_site_U_iso_or_equiv
_atom_site_adp_type
_atom_site_occupancy
_atom_site_symmetry_multiplicity
_atom_site_calc_flag
_atom_site_refinement_flags
Fe1 Fe 0.0000 0.0000 0.0000 0.00744(12) Uani 1 2 d S
Cl1 Cl 0.02571(8) -0.02568(8) 0.12586(3) 0.01308(13) Uani 1 1 d .
Cl2 Cl 0.2500 0.2500 -0.00001(4) 0.01134(17) Uani 1 2 d S
Cl3 Cl -0.2500 0.2500 0.01560(4) 0.01098(16) Uani 1 2 d S
N1 N -0.0136(3) 0.0135(3) 0.38631(11) 0.0150(4) Uani 1 1 d .
H1 H 0.0595 -0.0621 0.4130 0.023 Uiso 1 1 calc R
H1A H -0.1358 -0.0096 0.3959 0.023 Uiso 1 1 calc R
H1B H 0.0128 0.1348 0.3962 0.023 Uiso 1 1 calc R
C1 C 0.0230(4) -0.0229(4) 0.31154(14) 0.0245(6) Uani 1 1 d .
H1C H -0.0559 0.0585 0.2828 0.037 Uiso 1 1 calc R
H1D H -0.0053 -0.1536 0.3009 0.037 Uiso 1 1 calc R
H1E H 0.1545 0.0023 0.3012 0.037 Uiso 1 1 calc R

loop_
_atom_site_aniso_label
_atom_site_aniso_U_11
_atom_site_aniso_U_22
_atom_site_aniso_U_33
_atom_site_aniso_U_23
_atom_site_aniso_U_13
_atom_site_aniso_U_12
Fe1 0.0063(2) 0.0068(2) 0.0093(2) 0.00006(15) -0.00006(15) -0.00065(18)
Cl1 0.0140(3) 0.0147(3) 0.0105(2) -0.0004(2) 0.0003(2) 0.0005(2)
Cl2 0.0072(3) 0.0078(4) 0.0190(4) 0.000 0.000 -0.0027(3)
Cl3 0.0085(3) 0.0092(4) 0.0152(3) 0.000 0.000 0.0022(3)
N1 0.0161(10) 0.0165(10) 0.0124(9) 0.0010(8) -0.0009(8) 0.0028(9)
C1 0.0299(15) 0.0301(15) 0.0135(12) -0.0040(11) 0.0042(11) -0.0006(13)

loop_
_atom_type_symbol
_atom_type_description
_atom_type_scat_dispersion_real
_atom_type_scat_dispersion_imag
_atom_type_scat_source
C C 0.0033 0.0016 'International Tables Vol C Tables 4.2.6.8 and 6.1.1.4'
H H 0.0000 0.0000 'International Tables Vol C Tables 4.2.6.8 and 6.1.1.4'
N N 0.0061 0.0033 'International Tables Vol C Tables 4.2.6.8 and 6.1.1.4'
Cl Cl 0.1484 0.1585 'International Tables Vol C Tables 4.2.6.8 and 6.1.1.4'
Fe Fe 0.3463 0.8444 'International Tables Vol C Tables 4.2.6.8 and 6.1.1.4'

loop_
_geom_angle_atom_site_label_1
_geom_angle_atom_site_label_2
_geom_angle_atom_site_label_3
_geom_angle
_geom_angle_site_symmetry_1
_geom_angle_site_symmetry_3
Cl1 Fe1 Cl1 180.0 . 5
Cl1 Fe1 Cl2 90.00(2) . .
Cl1 Fe1 Cl2 90.00(2) 5 .
Cl1 Fe1 Cl2 90.00(2) . 5
Cl1 Fe1 Cl2 90.00(2) 5 5
Cl2 Fe1 Cl2 180.0 . 5
Cl1 Fe1 Cl3 89.51(2) . .
Cl1 Fe1 Cl3 90.49(2) 5 .
Cl2 Fe1 Cl3 90.00(2) . .
Cl2 Fe1 Cl3 90.00(2) 5 .
Cl1 Fe1 Cl3 90.49(2) . 5
Cl1 Fe1 Cl3 89.51(2) 5 5
Cl2 Fe1 Cl3 90.00(2) . 5
Cl2 Fe1 Cl3 90.00(2) 5 5
Cl3 Fe1 Cl3 180.0 . 5
Fe1 Cl2 Fe1 179.99(4) 2 .
Fe1 Cl3 Fe1 166.62(4) 2_455 .

loop_
_geom_bond_atom_site_label_1
_geom_bond_atom_site_label_2
_geom_bond_distance
_geom_bond_site_symmetry_2
Fe1 Cl1 2.4135(9) .
Fe1 Cl1 2.4136(9) 5
Fe1 Cl2 2.5348(5) .
Fe1 Cl2 2.5348(5) 5
Fe1 Cl3 2.5522(5) .
Fe1 Cl3 2.5522(5) 5
Cl2 Fe1 2.5348(5) 2
Cl3 Fe1 2.5522(5) 2_455
N1 C1 1.473(3) .

loop_
_geom_torsion_atom_site_label_1
_geom_torsion_atom_site_label_2
_geom_torsion_atom_site_label_3
_geom_torsion_atom_site_label_4
_geom_torsion
_geom_torsion_site_symmetry_1
_geom_torsion_site_symmetry_4
Cl1 Fe1 Cl2 Fe1 -4(30) . 2
Cl1 Fe1 Cl2 Fe1 176(31) 5 2
Cl2 Fe1 Cl2 Fe1 -26(11) 5 2
Cl3 Fe1 Cl2 Fe1 85(31) . 2
Cl3 Fe1 Cl2 Fe1 -95(30) 5 2
Cl1 Fe1 Cl3 Fe1 179.997(14) . 2_455
Cl1 Fe1 Cl3 Fe1 -0.004(14) 5 2_455
Cl2 Fe1 Cl3 Fe1 89.998(18) . 2_455
Cl2 Fe1 Cl3 Fe1 -90.002(18) 5 2_455
Cl3 Fe1 Cl3 Fe1 -153(6) 5 2_455
